data_4076360
loop_
_publ_author_name
'Chauhan, Rohit Singh'
'Kedarnath, G.'
'Wadawale, Amey'
'Rheingold, Arnold L.'
'Mu\~noz-Castro, Alvaro'
'Arratia-Perez, Ramiro'
'Jain, Vimal K.'

_publ_section_title
;
 Reactivity of Dipyridyl Ditellurides with (Diphosphine)Pt0and
 2-Pyridyltellurolates with (Diphosphine)PtCl2and Isolation of Different
 Structural Motifs of Platinum(II) Complexes
;
_journal_issue 5
_journal_name_full Organometallics
_journal_page_first 1743
_journal_paper_doi 10.1021/om2010589
_journal_volume 31
_journal_year 2012
_chemical_formula_sum 'C112 H100 B2 N2 P4 Pt2 Te2'
_chemical_formula_weight 2264.82
_chemical_name_systematic
; 
 ? 
;
_space_group_IT_number 15
_symmetry_cell_setting monoclinic
_symmetry_space_group_name_Hall '-C 2yc'
_symmetry_space_group_name_H-M 'C 1 2/c 1'
_atom_sites_solution_hydrogens geom
_atom_sites_solution_primary direct
_atom_sites_solution_secondary difmap
_audit_creation_method SHELXL-97
_cell_angle_alpha 90.00
_cell_angle_beta 123.007(2)
_cell_angle_gamma 90.00
_cell_formula_units_Z 4
_cell_length_a 30.256(4)
_cell_length_b 16.828(2)
_cell_length_c 22.048(5)
_cell_measurement_reflns_used 9905
_cell_measurement_temperature 100(2)
_cell_measurement_theta_max 25.41
_cell_measurement_theta_min 2.70
_cell_volume 9414(3)
_computing_cell_refinement 'Bruker SAINT'
_computing_data_collection 'Bruker APEX2'
_computing_data_reduction 'Bruker SAINT'
_computing_molecular_graphics 'Bruker SHELXTL'
_computing_publication_material 'Bruker SHELXTL'
_computing_structure_refinement 'SHELXL-97 (Sheldrick, 1997)'
_computing_structure_solution 'SHELXS-97 (Sheldrick, 1990)'
_diffrn_ambient_temperature 100(2)
_diffrn_measured_fraction_theta_full 0.980
_diffrn_measured_fraction_theta_max 0.975
_diffrn_measurement_device_type 'Bruker APEX-II CCD'
_diffrn_measurement_method '\f and \w scans'
_diffrn_radiation_monochromator graphite
_diffrn_radiation_source 'fine-focus sealed tube'
_diffrn_radiation_type MoK\a
_diffrn_radiation_wavelength 0.71073
_diffrn_reflns_av_R_equivalents 0.0418
_diffrn_reflns_av_sigmaI/netI 0.0460
_diffrn_reflns_limit_h_max 36
_diffrn_reflns_limit_h_min -36
_diffrn_reflns_limit_k_max 20
_diffrn_reflns_limit_k_min -20
_diffrn_reflns_limit_l_max 26
_diffrn_reflns_limit_l_min -21
_diffrn_reflns_number 26501
_diffrn_reflns_theta_full 25.00
_diffrn_reflns_theta_max 25.44
_diffrn_reflns_theta_min 2.90
_exptl_absorpt_coefficient_mu 3.695
_exptl_absorpt_correction_T_max 0.543
_exptl_absorpt_correction_T_min 0.438
_exptl_absorpt_correction_type multi-scan
_exptl_absorpt_process_details sadabs
_exptl_crystal_colour orange
_exptl_crystal_density_diffrn 1.598
_exptl_crystal_density_method 'not measured'
_exptl_crystal_description plate
_exptl_crystal_F_000 4464
_exptl_crystal_size_max 0.32
_exptl_crystal_size_mid 0.25
_exptl_crystal_size_min 0.10
_refine_diff_density_max 1.306
_refine_diff_density_min -0.668
_refine_diff_density_rms 0.109
_refine_ls_extinction_method none
_refine_ls_goodness_of_fit_ref 1.017
_refine_ls_hydrogen_treatment constr
_refine_ls_matrix_type full
_refine_ls_number_parameters 560
_refine_ls_number_reflns 8487
_refine_ls_number_restraints 0
_refine_ls_restrained_S_all 1.017
_refine_ls_R_factor_all 0.0475
_refine_ls_R_factor_gt 0.0287
_refine_ls_shift/su_max 0.017
_refine_ls_shift/su_mean 0.002
_refine_ls_structure_factor_coef Fsqd
_refine_ls_weighting_details 'calc w=1/[\s^2^(Fo^2^)+(0.0260P)^2^+7.0000P] where P=(Fo^2^+2Fc^2^)/3'
_refine_ls_weighting_scheme calc
_refine_ls_wR_factor_gt 0.0599
_refine_ls_wR_factor_ref 0.0666
_reflns_number_gt 6503
_reflns_number_total 8487
_reflns_threshold_expression >2sigma(I)
_cod_data_source_file om2010589_si_002.cif
_cod_data_source_block '[Pt2{TeC5H3(Me)N}2(dppe)2].(BPh4)2'
_cod_depositor_comments
;
The following automatic conversions were performed:

'_symmetry_cell_setting' value 'Monoclinic' changed to 'monoclinic'
according to /home/saulius/struct/CIF-dictionaries/cif_core.dic
dictionary named 'cif_core.dic' version 2.4.1 from 2010-06-29.

Automatic conversion script
Id: cif_fix_values 1715 2011-07-08 13:25:40Z adriana 
;
_cod_original_sg_symbol_H-M C2/c
_cod_database_code 4076360

loop_
_symmetry_equiv_pos_as_xyz
'x, y, z'
'-x, y, -z+1/2'
'x+1/2, y+1/2, z'
'-x+1/2, y+1/2, -z+1/2'
'-x, -y, -z'
'x, -y, z-1/2'
'-x+1/2, -y+1/2, -z'
'x+1/2, -y+1/2, z-1/2'

loop_
_atom_site_label
_atom_site_type_symbol
_atom_site_fract_x
_atom_site_fract_y
_atom_site_fract_z
_atom_site_U_iso_or_equiv
_atom_site_adp_type
_atom_site_occupancy
_atom_site_symmetry_multiplicity
_atom_site_calc_flag
_atom_site_refinement_flags
N1 N 0.11330(15) -0.0853(2) 0.3226(2) 0.0346(10) Uani 1 1 d .
Pt1 Pt 0.0000 0.028423(13) 0.2500 0.01503(7) Uani 1 2 d S
Pt2 Pt 0.0000 -0.202591(13) 0.2500 0.01564(7) Uani 1 2 d S
Te1 Te 0.011667(11) -0.087342(17) 0.179157(15) 0.02099(8) Uani 1 1 d .
P1 P 0.00707(4) 0.12678(6) 0.32430(6) 0.0173(2) Uani 1 1 d .
P2 P 0.00021(4) -0.30070(6) 0.31964(6) 0.0172(2) Uani 1 1 d .
C1 C 0.07547(16) 0.1338(3) 0.3989(2) 0.0215(10) Uani 1 1 d .
C2 C 0.09868(18) 0.2061(3) 0.4304(3) 0.0264(11) Uani 1 1 d .
H2A H 0.0797 0.2542 0.4106 0.032 Uiso 1 1 calc R
C3 C 0.15004(19) 0.2079(3) 0.4912(3) 0.0323(12) Uani 1 1 d .
H3A H 0.1660 0.2575 0.5125 0.039 Uiso 1 1 calc R
C4 C 0.17775(19) 0.1394(3) 0.5206(3) 0.0388(13) Uani 1 1 d .
H4A H 0.2123 0.1413 0.5629 0.047 Uiso 1 1 calc R
C5 C 0.1557(2) 0.0680(3) 0.4890(3) 0.0509(16) Uani 1 1 d .
H5A H 0.1753 0.0203 0.5089 0.061 Uiso 1 1 calc R
C6 C 0.10500(19) 0.0649(3) 0.4280(3) 0.0432(14) Uani 1 1 d .
H6A H 0.0902 0.0152 0.4057 0.052 Uiso 1 1 calc R
C7 C -0.03034(16) 0.1246(2) 0.3661(2) 0.0178(9) Uani 1 1 d .
C8 C -0.00660(19) 0.1107(3) 0.4388(3) 0.0288(11) Uani 1 1 d .
H8A H 0.0301 0.0997 0.4676 0.035 Uiso 1 1 calc R
C9 C -0.0353(2) 0.1125(3) 0.4706(3) 0.0349(12) Uani 1 1 d .
H9A H -0.0185 0.1019 0.5208 0.042 Uiso 1 1 calc R
C10 C -0.0879(2) 0.1297(3) 0.4298(3) 0.0344(12) Uani 1 1 d .
H10A H -0.1074 0.1327 0.4519 0.041 Uiso 1 1 calc R
C11 C -0.11259(18) 0.1427(3) 0.3568(3) 0.0333(12) Uani 1 1 d .
H11A H -0.1492 0.1545 0.3287 0.040 Uiso 1 1 calc R
C12 C -0.08467(17) 0.1387(3) 0.3237(3) 0.0245(10) Uani 1 1 d .
H12A H -0.1022 0.1455 0.2728 0.029 Uiso 1 1 calc R
C13A C -0.01105(18) 0.2203(2) 0.2742(2) 0.0215(10) Uani 1 1 d .
H13A H -0.0499 0.2258 0.2442 0.026 Uiso 1 1 calc R
H13B H 0.0037 0.2656 0.3083 0.026 Uiso 1 1 calc R
C14 C 0.06521(17) -0.3099(2) 0.4016(2) 0.0212(10) Uani 1 1 d .
C15 C 0.07662(18) -0.3711(3) 0.4506(3) 0.0311(11) Uani 1 1 d .
H15A H 0.0505 -0.4096 0.4403 0.037 Uiso 1 1 calc R
C16 C 0.1260(2) -0.3760(3) 0.5145(3) 0.0420(14) Uani 1 1 d .
H16A H 0.1334 -0.4167 0.5486 0.050 Uiso 1 1 calc R
C17 C 0.1642(2) -0.3212(3) 0.5278(3) 0.0440(14) Uani 1 1 d .
H17A H 0.1981 -0.3246 0.5713 0.053 Uiso 1 1 calc R
C18 C 0.15386(19) -0.2616(3) 0.4789(3) 0.0371(13) Uani 1 1 d .
H18A H 0.1808 -0.2250 0.4885 0.045 Uiso 1 1 calc R
C19 C 0.10424(17) -0.2547(3) 0.4159(3) 0.0269(11) Uani 1 1 d .
H19A H 0.0969 -0.2128 0.3828 0.032 Uiso 1 1 calc R
C20 C -0.04708(17) -0.2931(2) 0.3452(2) 0.0198(10) Uani 1 1 d .
C21 C -0.10035(18) -0.2958(2) 0.2891(3) 0.0248(11) Uani 1 1 d .
H21A H -0.1101 -0.3006 0.2403 0.030 Uiso 1 1 calc R
C22 C -0.13896(19) -0.2916(3) 0.3049(3) 0.0329(12) Uani 1 1 d .
H22A H -0.1752 -0.2948 0.2671 0.040 Uiso 1 1 calc R
C23 C -0.12442(19) -0.2826(3) 0.3757(3) 0.0306(12) Uani 1 1 d .
H23A H -0.1508 -0.2795 0.3865 0.037 Uiso 1 1 calc R
C24 C -0.07198(19) -0.2779(3) 0.4308(3) 0.0285(11) Uani 1 1 d .
H24A H -0.0624 -0.2714 0.4793 0.034 Uiso 1 1 calc R
C25 C -0.03336(18) -0.2827(2) 0.4157(2) 0.0222(10) Uani 1 1 d .
H25A H 0.0027 -0.2788 0.4538 0.027 Uiso 1 1 calc R
C26 C -0.01350(17) -0.3948(2) 0.2710(2) 0.0205(10) Uani 1 1 d .
H26A H -0.0002 -0.4396 0.3057 0.025 Uiso 1 1 calc R
H26B H -0.0520 -0.4015 0.2371 0.025 Uiso 1 1 calc R
C31 C -0.36841(16) -0.0877(2) 0.3613(2) 0.0194(9) Uani 1 1 d .
C32 C -0.33733(18) -0.0845(3) 0.4372(2) 0.0263(10) Uani 1 1 d .
H32A H -0.3001 -0.0850 0.4608 0.032 Uiso 1 1 calc R
C33 C -0.35856(18) -0.0806(3) 0.4796(2) 0.0275(11) Uani 1 1 d .
H33A H -0.3358 -0.0791 0.5308 0.033 Uiso 1 1 calc R
C34 C -0.41225(18) -0.0788(3) 0.4477(2) 0.0259(11) Uani 1 1 d .
H34A H -0.4268 -0.0754 0.4764 0.031 Uiso 1 1 calc R
C35 C -0.44476(17) -0.0821(2) 0.3731(2) 0.0222(10) Uani 1 1 d .
H35A H -0.4820 -0.0816 0.3502 0.027 Uiso 1 1 calc R
C36 C -0.42275(16) -0.0863(2) 0.3314(2) 0.0188(9) Uani 1 1 d .
H36A H -0.4459 -0.0884 0.2802 0.023 Uiso 1 1 calc R
C41 C -0.29998(17) -0.0140(3) 0.3402(2) 0.0236(10) Uani 1 1 d .
C42 C -0.2594(2) -0.0111(3) 0.3285(3) 0.0381(13) Uani 1 1 d .
H42A H -0.2527 -0.0569 0.3095 0.046 Uiso 1 1 calc R
C43 C -0.2282(2) 0.0554(3) 0.3429(3) 0.0460(15) Uani 1 1 d .
H43A H -0.2012 0.0543 0.3334 0.055 Uiso 1 1 calc R
C44 C -0.23582(19) 0.1222(3) 0.3707(3) 0.0371(13) Uani 1 1 d .
H44A H -0.2147 0.1681 0.3801 0.044 Uiso 1 1 calc R
C45 C -0.2748(2) 0.1220(3) 0.3849(3) 0.0371(13) Uani 1 1 d .
H45A H -0.2803 0.1676 0.4054 0.045 Uiso 1 1 calc R
C46 C -0.30618(19) 0.0552(3) 0.3693(3) 0.0328(12) Uani 1 1 d .
H46A H -0.3332 0.0568 0.3790 0.039 Uiso 1 1 calc R
C51 C -0.38519(15) -0.0810(3) 0.2278(2) 0.0178(9) Uani 1 1 d .
C52 C -0.41268(16) -0.1475(3) 0.1848(2) 0.0205(10) Uani 1 1 d .
H52A H -0.4060 -0.1979 0.2076 0.025 Uiso 1 1 calc R
C53 C -0.44898(17) -0.1430(3) 0.1110(2) 0.0245(10) Uani 1 1 d .
H53A H -0.4667 -0.1895 0.0843 0.029 Uiso 1 1 calc R
C54 C -0.45935(18) -0.0708(3) 0.0761(2) 0.0273(11) Uani 1 1 d .
H54A H -0.4839 -0.0671 0.0253 0.033 Uiso 1 1 calc R
C55 C -0.43343(18) -0.0037(3) 0.1163(3) 0.0279(11) Uani 1 1 d .
H55A H -0.4404 0.0465 0.0932 0.033 Uiso 1 1 calc R
C56 C -0.39729(18) -0.0097(3) 0.1902(3) 0.0268(11) Uani 1 1 d .
H56A H -0.3799 0.0372 0.2164 0.032 Uiso 1 1 calc R
C61 C -0.31151(15) -0.1775(3) 0.3260(2) 0.0219(10) Uani 1 1 d .
C62 C -0.29243(17) -0.1993(3) 0.2826(3) 0.0261(11) Uani 1 1 d .
H62A H -0.2958 -0.1626 0.2476 0.031 Uiso 1 1 calc R
C63 C -0.26897(17) -0.2719(3) 0.2891(3) 0.0362(13) Uani 1 1 d .
H63A H -0.2559 -0.2838 0.2596 0.043 Uiso 1 1 calc R
C64 C -0.26453(18) -0.3272(3) 0.3384(3) 0.0382(13) Uani 1 1 d .
H64A H -0.2486 -0.3774 0.3427 0.046 Uiso 1 1 calc R
C65 C -0.28329(19) -0.3090(3) 0.3809(3) 0.0389(13) Uani 1 1 d .
H65A H -0.2808 -0.3467 0.4147 0.047 Uiso 1 1 calc R
C66 C -0.30584(17) -0.2356(3) 0.3745(3) 0.0280(11) Uani 1 1 d .
H66A H -0.3182 -0.2242 0.4050 0.034 Uiso 1 1 calc R
C71 C 0.1656(2) -0.0774(3) 0.3715(3) 0.0485(15) Uani 1 1 d .
H71A H 0.1787 -0.0793 0.4216 0.058 Uiso 1 1 calc R
C72 C 0.2007(2) -0.0667(3) 0.3499(4) 0.0572(18) Uani 1 1 d .
H72A H 0.2372 -0.0598 0.3850 0.069 Uiso 1 1 calc R
C73 C 0.1818(2) -0.0660(3) 0.2766(4) 0.0499(16) Uani 1 1 d .
H73A H 0.2056 -0.0600 0.2614 0.060 Uiso 1 1 calc R
C74 C 0.1290(2) -0.0739(3) 0.2262(3) 0.0398(14) Uani 1 1 d .
C75 C 0.09658(17) -0.0821(3) 0.2530(3) 0.0261(10) Uani 1 1 d .
C76 C 0.1079(2) -0.0744(3) 0.1464(3) 0.0466(15) Uani 1 1 d .
H76A H 0.1371 -0.0677 0.1396 0.070 Uiso 1 1 calc R
H76B H 0.0827 -0.0308 0.1225 0.070 Uiso 1 1 calc R
H76C H 0.0902 -0.1252 0.1253 0.070 Uiso 1 1 calc R
B1 B -0.34111(18) -0.0906(3) 0.3149(3) 0.0215(11) Uani 1 1 d .

loop_
_atom_site_aniso_label
_atom_site_aniso_U_11
_atom_site_aniso_U_22
_atom_site_aniso_U_33
_atom_site_aniso_U_23
_atom_site_aniso_U_13
_atom_site_aniso_U_12
N1 0.025(2) 0.035(2) 0.039(3) 0.001(2) 0.015(2) 0.001(2)
Pt1 0.01906(14) 0.00967(12) 0.01669(13) 0.000 0.00996(11) 0.000
Pt2 0.02134(14) 0.00994(12) 0.01905(13) 0.000 0.01321(12) 0.000
Te1 0.03549(17) 0.01228(14) 0.02274(16) -0.00020(13) 0.02074(14) -0.00054(13)
P1 0.0230(6) 0.0107(5) 0.0178(6) -0.0006(5) 0.0110(5) -0.0010(5)
P2 0.0227(6) 0.0125(6) 0.0184(6) 0.0010(5) 0.0125(5) 0.0013(5)
C1 0.021(2) 0.022(2) 0.022(2) -0.006(2) 0.013(2) -0.006(2)
C2 0.033(3) 0.024(3) 0.027(3) 0.000(2) 0.019(2) -0.005(2)
C3 0.035(3) 0.036(3) 0.024(3) -0.013(2) 0.015(2) -0.023(2)
C4 0.024(3) 0.052(4) 0.031(3) -0.008(3) 0.008(2) -0.009(3)
C5 0.030(3) 0.043(4) 0.051(4) -0.006(3) 0.004(3) 0.010(3)
C6 0.026(3) 0.029(3) 0.048(4) -0.012(3) 0.003(3) -0.002(2)
C7 0.023(2) 0.011(2) 0.021(2) -0.0050(19) 0.013(2) -0.0009(18)
C8 0.026(3) 0.034(3) 0.027(3) -0.002(2) 0.015(2) -0.004(2)
C9 0.037(3) 0.044(3) 0.025(3) -0.002(2) 0.018(2) -0.008(2)
C10 0.044(3) 0.030(3) 0.048(3) -0.003(3) 0.037(3) -0.005(2)
C11 0.023(3) 0.033(3) 0.046(3) 0.007(3) 0.019(3) 0.005(2)
C12 0.021(2) 0.022(2) 0.026(3) 0.007(2) 0.010(2) -0.001(2)
C13A 0.029(3) 0.012(2) 0.024(3) -0.004(2) 0.015(2) 0.000(2)
C14 0.023(2) 0.016(2) 0.024(3) -0.002(2) 0.012(2) 0.0034(19)
C15 0.032(3) 0.024(3) 0.030(3) 0.005(2) 0.012(2) 0.003(2)
C16 0.046(3) 0.031(3) 0.037(3) 0.014(3) 0.015(3) 0.014(3)
C17 0.032(3) 0.039(3) 0.039(3) -0.001(3) 0.005(3) 0.008(3)
C18 0.030(3) 0.034(3) 0.039(3) -0.006(3) 0.013(3) -0.005(2)
C19 0.025(3) 0.025(3) 0.031(3) 0.000(2) 0.016(2) 0.000(2)
C20 0.030(3) 0.007(2) 0.028(3) 0.0002(19) 0.020(2) -0.0015(18)
C21 0.029(3) 0.021(2) 0.024(3) -0.001(2) 0.014(2) -0.005(2)
C22 0.023(3) 0.037(3) 0.039(3) -0.007(2) 0.017(3) -0.004(2)
C23 0.036(3) 0.024(3) 0.043(3) -0.005(2) 0.029(3) -0.002(2)
C24 0.044(3) 0.021(2) 0.034(3) 0.001(2) 0.030(3) 0.001(2)
C25 0.029(3) 0.015(2) 0.026(3) 0.000(2) 0.016(2) -0.0004(19)
C26 0.027(2) 0.012(2) 0.024(2) 0.0006(19) 0.016(2) -0.0003(18)
C31 0.021(2) 0.014(2) 0.022(2) -0.002(2) 0.0106(19) -0.0037(19)
C32 0.024(2) 0.029(3) 0.025(2) 0.003(2) 0.013(2) 0.003(2)
C33 0.033(3) 0.028(3) 0.019(2) -0.001(2) 0.012(2) 0.001(2)
C34 0.037(3) 0.021(2) 0.027(3) 0.003(2) 0.023(2) 0.007(2)
C35 0.025(2) 0.010(2) 0.033(3) 0.000(2) 0.017(2) -0.0002(19)
C36 0.024(2) 0.010(2) 0.020(2) 0.0027(19) 0.0107(19) -0.0008(19)
C41 0.024(3) 0.025(3) 0.016(2) 0.004(2) 0.007(2) 0.001(2)
C42 0.042(3) 0.027(3) 0.056(4) -0.005(3) 0.033(3) -0.008(2)
C43 0.042(3) 0.036(3) 0.071(4) -0.006(3) 0.038(3) -0.011(3)
C44 0.034(3) 0.031(3) 0.039(3) -0.002(3) 0.015(3) -0.014(2)
C45 0.043(3) 0.027(3) 0.035(3) -0.006(2) 0.017(3) -0.008(2)
C46 0.034(3) 0.031(3) 0.032(3) -0.007(2) 0.017(2) -0.009(2)
C51 0.014(2) 0.024(2) 0.019(2) 0.005(2) 0.0109(19) 0.0021(19)
C52 0.021(2) 0.018(2) 0.024(2) 0.006(2) 0.014(2) 0.0010(19)
C53 0.027(3) 0.020(2) 0.026(3) -0.002(2) 0.015(2) 0.000(2)
C54 0.034(3) 0.029(3) 0.018(2) 0.002(2) 0.014(2) 0.007(2)
C55 0.037(3) 0.018(2) 0.029(3) 0.009(2) 0.018(2) 0.012(2)
C56 0.029(3) 0.023(3) 0.028(3) 0.000(2) 0.015(2) 0.001(2)
C61 0.007(2) 0.028(2) 0.021(2) -0.003(2) 0.0011(19) -0.0014(19)
C62 0.018(2) 0.028(3) 0.028(3) -0.004(2) 0.009(2) -0.003(2)
C63 0.016(3) 0.041(3) 0.046(3) -0.013(3) 0.013(2) 0.003(2)
C64 0.022(3) 0.030(3) 0.041(3) 0.000(3) 0.004(3) 0.011(2)
C65 0.035(3) 0.029(3) 0.037(3) 0.008(2) 0.009(3) 0.008(2)
C66 0.028(3) 0.026(3) 0.029(3) -0.001(2) 0.014(2) -0.001(2)
C71 0.035(3) 0.044(4) 0.053(4) 0.001(3) 0.016(3) 0.004(3)
C72 0.023(3) 0.042(4) 0.094(6) 0.010(4) 0.024(4) 0.007(3)
C73 0.046(4) 0.038(3) 0.083(5) 0.007(3) 0.047(4) 0.005(3)
C74 0.045(3) 0.019(3) 0.070(4) 0.003(3) 0.041(3) 0.002(2)
C75 0.029(3) 0.013(2) 0.039(3) 0.002(2) 0.020(2) 0.004(2)
C76 0.072(4) 0.032(3) 0.064(4) -0.003(3) 0.056(4) -0.003(3)
B1 0.016(3) 0.024(3) 0.020(3) 0.001(2) 0.007(2) -0.003(2)

loop_
_atom_type_symbol
_atom_type_description
_atom_type_scat_dispersion_real
_atom_type_scat_dispersion_imag
_atom_type_scat_source
C C 0.0033 0.0016 'International Tables Vol C Tables 4.2.6.8 and 6.1.1.4'
H H 0.0000 0.0000 'International Tables Vol C Tables 4.2.6.8 and 6.1.1.4'
N N 0.0061 0.0033 'International Tables Vol C Tables 4.2.6.8 and 6.1.1.4'
B B 0.0013 0.0007 'International Tables Vol C Tables 4.2.6.8 and 6.1.1.4'
P P 0.1023 0.0942 'International Tables Vol C Tables 4.2.6.8 and 6.1.1.4'
Te Te -0.5308 1.6751 'International Tables Vol C Tables 4.2.6.8 and 6.1.1.4'
Pt Pt -1.7033 8.3905 'International Tables Vol C Tables 4.2.6.8 and 6.1.1.4'

loop_
_geom_angle_atom_site_label_1
_geom_angle_atom_site_label_2
_geom_angle_atom_site_label_3
_geom_angle
_geom_angle_site_symmetry_1
_geom_angle_site_symmetry_3
C75 N1 C71 117.4(4) . .
P1 Pt1 P1 85.58(6) 2 .
P1 Pt1 Te1 95.86(3) 2 .
P1 Pt1 Te1 168.98(3) . .
P1 Pt1 Te1 168.98(3) 2 2
P1 Pt1 Te1 95.87(3) . 2
Te1 Pt1 Te1 84.806(19) . 2
P2 Pt2 P2 85.72(6) 2 .
P2 Pt2 Te1 173.36(3) 2 2
P2 Pt2 Te1 94.99(3) . 2
P2 Pt2 Te1 95.00(3) 2 .
P2 Pt2 Te1 173.36(3) . .
Te1 Pt2 Te1 85.064(19) 2 .
C75 Te1 Pt2 94.09(12) . .
C75 Te1 Pt1 90.65(12) . .
Pt2 Te1 Pt1 95.066(16) . .
C7 P1 C1 105.1(2) . .
C7 P1 C13A 105.11(19) . .
C1 P1 C13A 108.1(2) . .
C7 P1 Pt1 121.14(14) . .
C1 P1 Pt1 108.46(14) . .
C13A P1 Pt1 108.34(14) . .
C20 P2 C14 108.0(2) . .
C20 P2 C26 106.19(19) . .
C14 P2 C26 106.7(2) . .
C20 P2 Pt2 116.91(14) . .
C14 P2 Pt2 109.94(15) . .
C26 P2 Pt2 108.63(14) . .
C2 C1 C6 118.6(4) . .
C2 C1 P1 121.8(4) . .
C6 C1 P1 119.5(3) . .
C1 C2 C3 119.6(4) . .
C4 C3 C2 120.9(4) . .
C5 C4 C3 119.9(5) . .
C4 C5 C6 120.1(5) . .
C1 C6 C5 120.7(5) . .
C8 C7 C12 119.1(4) . .
C8 C7 P1 121.6(3) . .
C12 C7 P1 119.3(3) . .
C7 C8 C9 121.0(4) . .
C10 C9 C8 119.9(5) . .
C9 C10 C11 120.1(4) . .
C10 C11 C12 120.7(4) . .
C11 C12 C7 119.1(5) . .
C13A C13A P1 108.6(2) 2 .
C19 C14 C15 119.6(4) . .
C19 C14 P2 119.5(3) . .
C15 C14 P2 120.8(3) . .
C14 C15 C16 120.4(5) . .
C17 C16 C15 119.3(5) . .
C16 C17 C18 120.9(5) . .
C17 C18 C19 120.3(5) . .
C18 C19 C14 119.4(4) . .
C25 C20 C21 119.5(4) . .
C25 C20 P2 123.7(3) . .
C21 C20 P2 116.7(3) . .
C22 C21 C20 119.8(4) . .
C23 C22 C21 119.7(4) . .
C24 C23 C22 120.5(4) . .
C23 C24 C25 120.3(5) . .
C24 C25 C20 120.1(4) . .
C26 C26 P2 109.2(2) 2 .
C36 C31 C32 114.4(4) . .
C36 C31 B1 124.9(4) . .
C32 C31 B1 120.7(4) . .
C33 C32 C31 123.1(4) . .
C34 C33 C32 120.4(4) . .
C33 C34 C35 119.0(4) . .
C34 C35 C36 119.9(4) . .
C31 C36 C35 123.2(4) . .
C42 C41 C46 114.4(4) . .
C42 C41 B1 122.8(4) . .
C46 C41 B1 122.7(4) . .
C41 C42 C43 123.2(5) . .
C44 C43 C42 120.8(5) . .
C43 C44 C45 118.5(5) . .
C44 C45 C46 120.0(5) . .
C45 C46 C41 123.2(5) . .
C56 C51 C52 114.7(4) . .
C56 C51 B1 124.4(4) . .
C52 C51 B1 120.9(4) . .
C53 C52 C51 123.2(4) . .
C54 C53 C52 119.9(4) . .
C53 C54 C55 118.9(4) . .
C56 C55 C54 120.2(4) . .
C55 C56 C51 123.1(4) . .
C66 C61 C62 114.5(4) . .
C66 C61 B1 124.3(4) . .
C62 C61 B1 121.1(4) . .
C63 C62 C61 122.6(5) . .
C64 C63 C62 120.1(5) . .
C65 C64 C63 119.3(5) . .
C64 C65 C66 119.8(5) . .
C65 C66 C61 123.8(5) . .
N1 C71 C72 121.4(6) . .
C73 C72 C71 119.4(5) . .
C74 C73 C72 120.2(5) . .
C73 C74 C75 116.3(6) . .
C73 C74 C76 120.9(5) . .
C75 C74 C76 122.9(5) . .
N1 C75 C74 125.3(5) . .
N1 C75 Te1 114.6(3) . .
C74 C75 Te1 120.2(4) . .
C31 B1 C51 111.4(3) . .
C31 B1 C61 110.6(4) . .
C51 B1 C61 106.7(4) . .
C31 B1 C41 107.9(4) . .
C51 B1 C41 107.3(3) . .
C61 B1 C41 112.8(3) . .

loop_
_geom_bond_atom_site_label_1
_geom_bond_atom_site_label_2
_geom_bond_distance
_geom_bond_site_symmetry_2
N1 C75 1.329(6) .
N1 C71 1.352(7) .
Pt1 P1 2.2555(11) 2
Pt1 P1 2.2555(11) .
Pt1 Te1 2.6382(4) .
Pt1 Te1 2.6383(4) 2
Pt2 P2 2.2523(11) 2
Pt2 P2 2.2523(11) .
Pt2 Te1 2.6317(4) 2
Pt2 Te1 2.6318(4) .
Te1 C75 2.168(5) .
P1 C7 1.807(4) .
P1 C1 1.815(4) .
P1 C13A 1.827(4) .
P2 C20 1.805(4) .
P2 C14 1.813(5) .
P2 C26 1.829(4) .
C1 C2 1.387(6) .
C1 C6 1.389(6) .
C2 C3 1.394(7) .
C3 C4 1.363(7) .
C4 C5 1.367(7) .
C5 C6 1.385(7) .
C7 C8 1.373(6) .
C7 C12 1.399(6) .
C8 C9 1.383(6) .
C9 C10 1.366(7) .
C10 C11 1.373(7) .
C11 C12 1.388(6) .
C13A C13A 1.538(8) 2
C14 C19 1.397(6) .
C14 C15 1.392(6) .
C15 C16 1.389(7) .
C16 C17 1.379(7) .
C17 C18 1.378(7) .
C18 C19 1.387(6) .
C20 C25 1.385(6) .
C20 C21 1.399(6) .
C21 C22 1.391(6) .
C22 C23 1.380(7) .
C23 C24 1.378(7) .
C24 C25 1.380(6) .
C26 C26 1.533(8) 2
C31 C36 1.399(6) .
C31 C32 1.405(6) .
C31 B1 1.628(6) .
C32 C33 1.393(6) .
C33 C34 1.375(6) .
C34 C35 1.383(6) .
C35 C36 1.401(6) .
C41 C42 1.387(6) .
C41 C46 1.390(6) .
C41 B1 1.664(6) .
C42 C43 1.384(7) .
C43 C44 1.358(7) .
C44 C45 1.377(7) .
C45 C46 1.388(6) .
C51 C56 1.390(6) .
C51 C52 1.408(6) .
C51 B1 1.644(6) .
C52 C53 1.384(6) .
C53 C54 1.379(6) .
C54 C55 1.384(6) .
C55 C56 1.385(6) .
C61 C66 1.388(6) .
C61 C62 1.409(6) .
C61 B1 1.661(7) .
C62 C63 1.381(6) .
C63 C64 1.380(7) .
C64 C65 1.370(7) .
C65 C66 1.380(6) .
C71 C72 1.390(8) .
C72 C73 1.391(9) .
C73 C74 1.367(8) .
C74 C75 1.401(6) .
C74 C76 1.510(8) .
